data_7024021
loop_
_publ_author_name
'Le Gal, Yann'
'Bellec, Nathalie'
'Barri\`ere, Fr\'ed\'eric'
'Cl\'erac, Rodolphe'
'Fourmigu\'e, Marc'
'Dorcet, Vincent'
'Roisnel, Thierry'
'Lorcy, Dominique'

_publ_section_title
;
 A sulfur rich electron acceptor and its [Fe(Cp*)2](+) charge transfer
 salt with ferromagnetic interactions.
;
_journal_issue 48
_journal_name_full 'Dalton transactions (Cambridge, England : 2003)'
_journal_page_first 16672
_journal_page_last 16675
_journal_paper_doi 10.1039/c3dt52725e
_journal_volume 42
_journal_year 2013
_chemical_compound_source 'synthesis as described'
_chemical_formula_moiety 'C20 Fe1 H30, C10 H10 N2 S6'
_chemical_formula_sum 'C30 H40 Fe N2 S6'
_chemical_formula_weight 676.84
_chemical_name_systematic
;
 ?
;
_space_group_IT_number 2
_symmetry_cell_setting triclinic
_symmetry_Int_Tables_number 2
_symmetry_space_group_name_Hall '-P 1'
_symmetry_space_group_name_H-M 'P -1'
_atom_sites_solution_hydrogens geom
_atom_sites_solution_primary direct
_atom_sites_solution_secondary difmap
_audit_conform_dict_location ftp://ftp.iucr.org/pub/cif_core.dic
_audit_conform_dict_name cif_core.dic
_audit_conform_dict_version 2.3
_audit_creation_date 2011-11-24T17:36:38-00:00
_audit_creation_method 'WinGX routine CIF_UPDATE'
_cell_angle_alpha 76.994(6)
_cell_angle_beta 64.923(6)
_cell_angle_gamma 70.853(6)
_cell_formula_units_Z 1
_cell_length_a 9.3382(12)
_cell_length_b 9.6932(12)
_cell_length_c 10.4978(14)
_cell_measurement_reflns_used 4115
_cell_measurement_temperature 150(2)
_cell_measurement_theta_max 27.44
_cell_measurement_theta_min 2.81
_cell_measurement_wavelength 0.71073
_cell_volume 808.93(19)
_computing_cell_refinement 'Bruker APEX2 (Bruker, 2006)'
_computing_data_collection 'Bruker APEX2 (Bruker, 2006)'
_computing_data_reduction 'Bruker APEX2 (Bruker, 2006)'
_computing_molecular_graphics 'Ortep-3 for Windows (Farrugia, 1997)'
_computing_publication_material
;
           WinGX publication routines (Farrugia, 1999),
           CRYSCAL (T. Roisnel, local program)
;
_computing_structure_refinement 'SHELXL-97 (Sheldrick, 1997)'
_computing_structure_solution 'SIR97 (Altomare et al., 1999)'
_diffrn_ambient_temperature 150(2)
_diffrn_detector 'CCD plate'
_diffrn_measured_fraction_theta_full 0.987
_diffrn_measured_fraction_theta_max 0.987
_diffrn_measurement_device_type 'APEXII, Bruker-AXS'
_diffrn_measurement_method 'CCD rotation images, thin slices'
_diffrn_radiation_monochromator graphite
_diffrn_radiation_probe x-ray
_diffrn_radiation_type MoK\a
_diffrn_radiation_wavelength 0.71073
_diffrn_reflns_av_R_equivalents 0.0437
_diffrn_reflns_av_unetI/netI 0.0451
_diffrn_reflns_limit_h_max 11
_diffrn_reflns_limit_h_min -12
_diffrn_reflns_limit_k_max 12
_diffrn_reflns_limit_k_min -12
_diffrn_reflns_limit_l_max 13
_diffrn_reflns_limit_l_min -12
_diffrn_reflns_number 12794
_diffrn_reflns_theta_full 27.48
_diffrn_reflns_theta_max 27.48
_diffrn_reflns_theta_min 2.94
_exptl_absorpt_coefficient_mu 0.877
_exptl_absorpt_correction_T_max 0.957
_exptl_absorpt_correction_T_min 0.863
_exptl_absorpt_correction_type multi-scan
_exptl_absorpt_process_details
;
  [Sheldrick, G.M. (2002). SADABS Bruker AXS Inc., Madison, Wisconsin, USA]
;
_exptl_crystal_colour black
_exptl_crystal_density_diffrn 1.389
_exptl_crystal_density_method 'not measured'
_exptl_crystal_description prism
_exptl_crystal_F_000 356
_exptl_crystal_size_max 0.32
_exptl_crystal_size_mid 0.06
_exptl_crystal_size_min 0.05
_refine_diff_density_max 0.568
_refine_diff_density_min -0.461
_refine_diff_density_rms 0.073
_refine_ls_extinction_method none
_refine_ls_goodness_of_fit_ref 1.055
_refine_ls_hydrogen_treatment constr
_refine_ls_matrix_type full
_refine_ls_number_parameters 184
_refine_ls_number_reflns 3662
_refine_ls_number_restraints 0
_refine_ls_restrained_S_all 1.055
_refine_ls_R_factor_all 0.0519
_refine_ls_R_factor_gt 0.0396
_refine_ls_shift/su_max 0.01
_refine_ls_shift/su_mean 0
_refine_ls_structure_factor_coef Fsqd
_refine_ls_weighting_details 'calc w=1/[\s^2^(Fo^2^)+(0.0366P)^2^+0.5857P] where P=(Fo^2^+2Fc^2^)/3'
_refine_ls_weighting_scheme calc
_refine_ls_wR_factor_gt 0.0911
_refine_ls_wR_factor_ref 0.0983
_reflns_number_gt 2971
_reflns_number_total 3662
_reflns_threshold_expression >2sigma(I)
_cod_data_source_file c3dt52725e.txt
_cod_data_source_block Fe(Cp*)2(1)
_cod_original_cell_volume 808.93(18)
_cod_original_formula_sum 'C30 H40 Fe1 N2 S6'
_cod_database_code 7024021

loop_
_symmetry_equiv_pos_as_xyz
'x, y, z'
'-x, -y, -z'

loop_
_atom_site_label
_atom_site_type_symbol
_atom_site_fract_x
_atom_site_fract_y
_atom_site_fract_z
_atom_site_U_iso_or_equiv
_atom_site_adp_type
_atom_site_occupancy
_atom_site_symmetry_multiplicity
_atom_site_calc_flag
_atom_site_refinement_flags
Fe1 Fe 0.5 0 0.5 0.01988(13) Uani 1 2 d S
C1 C 0.6996(3) -0.1229(2) 0.3432(3) 0.0295(6) Uani 1 1 d .
C2 C 0.7557(3) -0.0624(3) 0.4204(4) 0.0393(7) Uani 1 1 d .
C3 C 0.6933(3) -0.1183(3) 0.5651(3) 0.0368(7) Uani 1 1 d .
C4 C 0.5987(3) -0.2129(2) 0.5781(3) 0.0272(5) Uani 1 1 d .
C5 C 0.6015(3) -0.2156(2) 0.4420(2) 0.0221(5) Uani 1 1 d .
C6 C 0.7420(4) -0.0979(3) 0.1870(3) 0.0618(11) Uani 1 1 d .
H6A H 0.8477 -0.1657 0.1395 0.093 Uiso 1 1 calc R
H6B H 0.7489 0.0034 0.1534 0.093 Uiso 1 1 calc R
H6C H 0.6569 -0.1151 0.1659 0.093 Uiso 1 1 calc R
C7 C 0.8649(4) 0.0403(3) 0.3580(5) 0.0792(15) Uani 1 1 d .
H7A H 0.8429 0.1023 0.4296 0.119 Uiso 1 1 calc R
H7B H 0.8429 0.1023 0.2772 0.119 Uiso 1 1 calc R
H7C H 0.9799 -0.0169 0.3265 0.119 Uiso 1 1 calc R
C8 C 0.7217(5) -0.0873(4) 0.6856(5) 0.0750(13) Uani 1 1 d .
H8A H 0.6232 -0.0861 0.7721 0.113 Uiso 1 1 calc R
H8B H 0.7459 0.0084 0.6635 0.113 Uiso 1 1 calc R
H8C H 0.8145 -0.1639 0.6995 0.113 Uiso 1 1 calc R
C9 C 0.5129(4) -0.3012(3) 0.7106(3) 0.0493(8) Uani 1 1 d .
H9A H 0.5884 -0.3969 0.7209 0.074 Uiso 1 1 calc R
H9B H 0.4172 -0.3155 0.704 0.074 Uiso 1 1 calc R
H9C H 0.4773 -0.2485 0.7928 0.074 Uiso 1 1 calc R
C10 C 0.5201(3) -0.3037(3) 0.4075(3) 0.0411(7) Uani 1 1 d .
H10A H 0.49 -0.2525 0.327 0.062 Uiso 1 1 calc R
H10B H 0.4212 -0.316 0.4895 0.062 Uiso 1 1 calc R
H10C H 0.5957 -0.4003 0.3834 0.062 Uiso 1 1 calc R
C11 C 0.7208(3) 0.5350(3) 1.0187(3) 0.0320(6) Uani 1 1 d .
H11A H 0.7426 0.6265 0.962 0.048 Uiso 1 1 calc R
H11B H 0.7076 0.5381 1.1158 0.048 Uiso 1 1 calc R
H11C H 0.6202 0.5235 1.0191 0.048 Uiso 1 1 calc R
C12 C 0.8632(3) 0.4063(3) 0.9555(2) 0.0258(5) Uani 1 1 d .
H12A H 0.9646 0.4174 0.956 0.031 Uiso 1 1 calc R
H12B H 0.8422 0.3141 1.0139 0.031 Uiso 1 1 calc R
N13 N 0.8860(2) 0.39777(19) 0.80993(19) 0.0208(4) Uani 1 1 d .
C14 C 0.8142(3) 0.3139(2) 0.7808(2) 0.0225(5) Uani 1 1 d .
S15 S 0.85159(7) 0.33855(6) 0.60064(6) 0.02148(14) Uani 1 1 d .
C16 C 0.9647(3) 0.4645(2) 0.5675(2) 0.0194(4) Uani 1 1 d .
C17 C 0.9734(3) 0.4828(2) 0.6941(2) 0.0198(4) Uani 1 1 d .
S18 S 0.70426(8) 0.20111(7) 0.89324(6) 0.03175(16) Uani 1 1 d .
S19 S 1.07255(7) 0.59051(6) 0.71003(6) 0.02543(15) Uani 1 1 d .

loop_
_atom_site_aniso_label
_atom_site_aniso_U_11
_atom_site_aniso_U_22
_atom_site_aniso_U_33
_atom_site_aniso_U_23
_atom_site_aniso_U_13
_atom_site_aniso_U_12
Fe1 0.0164(2) 0.0144(2) 0.0296(3) -0.00578(18) -0.0099(2) -0.00109(16)
C1 0.0236(12) 0.0181(11) 0.0310(13) -0.0017(10) -0.0027(10) 0.0036(9)
C2 0.0137(11) 0.0165(11) 0.083(2) -0.0126(13) -0.0142(13) 0.0016(9)
C3 0.0301(14) 0.0281(13) 0.0595(19) -0.0208(13) -0.0290(14) 0.0102(11)
C4 0.0252(12) 0.0198(11) 0.0288(13) -0.0061(10) -0.0103(10) 0.0064(9)
C5 0.0187(11) 0.0140(10) 0.0310(13) -0.0074(9) -0.0087(10) 0.0014(8)
C6 0.062(2) 0.0467(18) 0.0299(16) 0.0029(14) 0.0002(15) 0.0159(16)
C7 0.0212(15) 0.0292(15) 0.166(4) -0.013(2) -0.013(2) -0.0083(12)
C8 0.072(2) 0.063(2) 0.124(3) -0.054(2) -0.080(3) 0.0276(18)
C9 0.0499(18) 0.0364(15) 0.0326(16) 0.0022(12) -0.0062(14) 0.0084(13)
C10 0.0363(15) 0.0265(13) 0.069(2) -0.0199(13) -0.0256(15) -0.0018(11)
C11 0.0344(14) 0.0354(13) 0.0231(13) -0.0088(11) -0.0095(11) -0.0031(11)
C12 0.0315(13) 0.0288(12) 0.0196(12) -0.0025(9) -0.0125(10) -0.0071(10)
N13 0.0231(10) 0.0212(9) 0.0188(10) -0.0043(8) -0.0090(8) -0.0038(8)
C14 0.0234(12) 0.0211(11) 0.0223(12) -0.0058(9) -0.0089(10) -0.0022(9)
S15 0.0237(3) 0.0233(3) 0.0206(3) -0.0043(2) -0.0086(2) -0.0084(2)
C16 0.0177(11) 0.0183(10) 0.0233(12) -0.0042(9) -0.0094(9) -0.0026(8)
C17 0.0192(11) 0.0190(10) 0.0215(11) -0.0040(9) -0.0093(9) -0.0019(8)
S18 0.0415(4) 0.0312(3) 0.0238(3) -0.0012(3) -0.0079(3) -0.0184(3)
S19 0.0292(3) 0.0300(3) 0.0244(3) -0.0043(2) -0.0136(3) -0.0113(2)

loop_
_atom_type_symbol
_atom_type_description
_atom_type_scat_dispersion_real
_atom_type_scat_dispersion_imag
_atom_type_scat_source
C C 0.0033 0.0016 'International Tables Vol C Tables 4.2.6.8 and 6.1.1.4'
H H 0 0 'International Tables Vol C Tables 4.2.6.8 and 6.1.1.4'
N N 0.0061 0.0033 'International Tables Vol C Tables 4.2.6.8 and 6.1.1.4'
S S 0.1246 0.1234 'International Tables Vol C Tables 4.2.6.8 and 6.1.1.4'
Fe Fe 0.3463 0.8444 'International Tables Vol C Tables 4.2.6.8 and 6.1.1.4'

loop_
_geom_angle_atom_site_label_1
_geom_angle_atom_site_label_2
_geom_angle_atom_site_label_3
_geom_angle
_geom_angle_site_symmetry_1
_geom_angle_site_symmetry_3
C2 Fe1 C2 180 . 2_656
C2 Fe1 C3 39.84(12) . .
C2 Fe1 C3 140.16(12) 2_656 .
C2 Fe1 C3 140.16(12) . 2_656
C2 Fe1 C3 39.84(12) 2_656 2_656
C3 Fe1 C3 179.9990(10) . 2_656
C2 Fe1 C4 113.45(10) . 2_656
C2 Fe1 C4 66.55(10) 2_656 2_656
C3 Fe1 C4 140.44(10) . 2_656
C3 Fe1 C4 39.56(10) 2_656 2_656
C2 Fe1 C4 66.55(10) . .
C2 Fe1 C4 113.45(10) 2_656 .
C3 Fe1 C4 39.56(10) . .
C3 Fe1 C4 140.44(10) 2_656 .
C4 Fe1 C4 180 2_656 .
C2 Fe1 C5 113.30(9) . 2_656
C2 Fe1 C5 66.70(9) 2_656 2_656
C3 Fe1 C5 113.34(9) . 2_656
C3 Fe1 C5 66.66(9) 2_656 2_656
C4 Fe1 C5 39.60(9) 2_656 2_656
C4 Fe1 C5 140.40(9) . 2_656
C2 Fe1 C5 66.70(9) . .
C2 Fe1 C5 113.30(9) 2_656 .
C3 Fe1 C5 66.65(9) . .
C3 Fe1 C5 113.34(9) 2_656 .
C4 Fe1 C5 140.40(9) 2_656 .
C4 Fe1 C5 39.60(9) . .
C5 Fe1 C5 180 2_656 .
C2 Fe1 C1 39.96(11) . .
C2 Fe1 C1 140.04(11) 2_656 .
C3 Fe1 C1 66.98(10) . .
C3 Fe1 C1 113.02(10) 2_656 .
C4 Fe1 C1 113.38(9) 2_656 .
C4 Fe1 C1 66.62(9) . .
C5 Fe1 C1 140.33(9) 2_656 .
C5 Fe1 C1 39.67(9) . .
C2 Fe1 C1 140.04(11) . 2_656
C2 Fe1 C1 39.96(11) 2_656 2_656
C3 Fe1 C1 113.02(10) . 2_656
C3 Fe1 C1 66.98(10) 2_656 2_656
C4 Fe1 C1 66.62(9) 2_656 2_656
C4 Fe1 C1 113.38(9) . 2_656
C5 Fe1 C1 39.67(9) 2_656 2_656
C5 Fe1 C1 140.33(9) . 2_656
C1 Fe1 C1 180 . 2_656
C5 C1 C2 107.3(2) . .
C5 C1 C6 126.6(3) . .
C2 C1 C6 126.1(3) . .
C5 C1 Fe1 70.11(13) . .
C2 C1 Fe1 69.37(14) . .
C6 C1 Fe1 127.58(18) . .
C3 C2 C1 108.3(2) . .
C3 C2 C7 126.1(3) . .
C1 C2 C7 125.6(3) . .
C3 C2 Fe1 70.28(14) . .
C1 C2 Fe1 70.67(13) . .
C7 C2 Fe1 125.75(17) . .
C4 C3 C2 107.9(2) . .
C4 C3 C8 124.6(3) . .
C2 C3 C8 127.5(3) . .
C4 C3 Fe1 70.55(13) . .
C2 C3 Fe1 69.89(14) . .
C8 C3 Fe1 125.75(18) . .
C3 C4 C5 108.3(2) . .
C3 C4 C9 127.1(3) . .
C5 C4 C9 124.5(2) . .
C3 C4 Fe1 69.89(14) . .
C5 C4 Fe1 70.28(12) . .
C9 C4 Fe1 127.12(17) . .
C4 C5 C1 108.2(2) . .
C4 C5 C10 126.0(2) . .
C1 C5 C10 125.8(2) . .
C4 C5 Fe1 70.12(12) . .
C1 C5 Fe1 70.22(12) . .
C10 C5 Fe1 126.66(16) . .
C1 C6 H6A 109.5 . .
C1 C6 H6B 109.5 . .
H6A C6 H6B 109.5 . .
C1 C6 H6C 109.5 . .
H6A C6 H6C 109.5 . .
H6B C6 H6C 109.5 . .
C2 C7 H7A 109.5 . .
C2 C7 H7B 109.5 . .
H7A C7 H7B 109.5 . .
C2 C7 H7C 109.5 . .
H7A C7 H7C 109.5 . .
H7B C7 H7C 109.5 . .
C3 C8 H8A 109.5 . .
C3 C8 H8B 109.5 . .
H8A C8 H8B 109.5 . .
C3 C8 H8C 109.5 . .
H8A C8 H8C 109.5 . .
H8B C8 H8C 109.5 . .
C4 C9 H9A 109.5 . .
C4 C9 H9B 109.5 . .
H9A C9 H9B 109.5 . .
C4 C9 H9C 109.5 . .
H9A C9 H9C 109.5 . .
H9B C9 H9C 109.5 . .
C5 C10 H10A 109.5 . .
C5 C10 H10B 109.5 . .
H10A C10 H10B 109.5 . .
C5 C10 H10C 109.5 . .
H10A C10 H10C 109.5 . .
H10B C10 H10C 109.5 . .
C12 C11 H11A 109.5 . .
C12 C11 H11B 109.5 . .
H11A C11 H11B 109.5 . .
C12 C11 H11C 109.5 . .
H11A C11 H11C 109.5 . .
H11B C11 H11C 109.5 . .
N13 C12 C11 110.98(18) . .
N13 C12 H12A 109.4 . .
C11 C12 H12A 109.4 . .
N13 C12 H12B 109.4 . .
C11 C12 H12B 109.4 . .
H12A C12 H12B 108 . .
C14 N13 C17 116.10(18) . .
C14 N13 C12 121.56(19) . .
C17 N13 C12 122.20(18) . .
N13 C14 S18 127.84(18) . .
N13 C14 S15 110.38(16) . .
S18 C14 S15 121.78(13) . .
C14 S15 C16 91.94(10) . .
C16 C16 C17 126.2(2) 2_766 .
C16 C16 S15 123.3(2) 2_766 .
C17 C16 S15 110.47(16) . .
N13 C17 C16 111.09(18) . .
N13 C17 S19 122.57(16) . .
C16 C17 S19 126.33(17) . .

loop_
_geom_bond_atom_site_label_1
_geom_bond_atom_site_label_2
_geom_bond_distance
_geom_bond_site_symmetry_2
Fe1 C2 2.087(2) .
Fe1 C2 2.087(2) 2_656
Fe1 C3 2.092(2) .
Fe1 C3 2.092(2) 2_656
Fe1 C4 2.100(2) 2_656
Fe1 C4 2.100(2) .
Fe1 C5 2.102(2) 2_656
Fe1 C5 2.102(2) .
Fe1 C1 2.104(2) .
Fe1 C1 2.104(2) 2_656
C1 C5 1.427(3) .
C1 C2 1.432(4) .
C1 C6 1.496(4) .
C2 C3 1.424(4) .
C2 C7 1.505(4) .
C3 C4 1.419(4) .
C3 C8 1.506(4) .
C4 C5 1.424(3) .
C4 C9 1.509(4) .
C5 C10 1.496(3) .
C6 H6A 0.98 .
C6 H6B 0.98 .
C6 H6C 0.98 .
C7 H7A 0.98 .
C7 H7B 0.98 .
C7 H7C 0.98 .
C8 H8A 0.98 .
C8 H8B 0.98 .
C8 H8C 0.98 .
C9 H9A 0.98 .
C9 H9B 0.98 .
C9 H9C 0.98 .
C10 H10A 0.98 .
C10 H10B 0.98 .
C10 H10C 0.98 .
C11 C12 1.517(3) .
C11 H11A 0.98 .
C11 H11B 0.98 .
C11 H11C 0.98 .
C12 N13 1.468(3) .
C12 H12A 0.99 .
C12 H12B 0.99 .
N13 C14 1.359(3) .
N13 C17 1.405(3) .
C14 S18 1.665(2) .
C14 S15 1.746(2) .
S15 C16 1.752(2) .
C16 C16 1.409(4) 2_766
C16 C17 1.419(3) .
C17 S19 1.679(2) .

loop_
_geom_torsion_atom_site_label_1
_geom_torsion_atom_site_label_2
_geom_torsion_atom_site_label_3
_geom_torsion_atom_site_label_4
_geom_torsion
_geom_torsion_site_symmetry_1
_geom_torsion_site_symmetry_4
C2 Fe1 C1 C5 118.3(2) . .
C2 Fe1 C1 C5 -61.7(2) 2_656 .
C3 Fe1 C1 C5 80.67(15) . .
C3 Fe1 C1 C5 -99.33(15) 2_656 .
C4 Fe1 C1 C5 -142.53(14) 2_656 .
C4 Fe1 C1 C5 37.47(14) . .
C5 Fe1 C1 C5 180 2_656 .
C1 Fe1 C1 C5 -111(6) 2_656 .
C2 Fe1 C1 C2 180 2_656 .
C3 Fe1 C1 C2 -37.64(15) . .
C3 Fe1 C1 C2 142.36(15) 2_656 .
C4 Fe1 C1 C2 99.16(16) 2_656 .
C4 Fe1 C1 C2 -80.84(16) . .
C5 Fe1 C1 C2 61.7(2) 2_656 .
C5 Fe1 C1 C2 -118.3(2) . .
C1 Fe1 C1 C2 130(6) 2_656 .
C2 Fe1 C1 C6 -120.3(3) . .
C2 Fe1 C1 C6 59.7(3) 2_656 .
C3 Fe1 C1 C6 -157.9(3) . .
C3 Fe1 C1 C6 22.1(3) 2_656 .
C4 Fe1 C1 C6 -21.2(3) 2_656 .
C4 Fe1 C1 C6 158.8(3) . .
C5 Fe1 C1 C6 -58.6(3) 2_656 .
C5 Fe1 C1 C6 121.4(3) . .
C1 Fe1 C1 C6 10(6) 2_656 .
C5 C1 C2 C3 0.3(3) . .
C6 C1 C2 C3 -177.4(2) . .
Fe1 C1 C2 C3 60.46(16) . .
C5 C1 C2 C7 179.2(2) . .
C6 C1 C2 C7 1.5(4) . .
Fe1 C1 C2 C7 -120.7(2) . .
C5 C1 C2 Fe1 -60.13(15) . .
C6 C1 C2 Fe1 122.1(2) . .
C2 Fe1 C2 C3 59(8) 2_656 .
C3 Fe1 C2 C3 180 2_656 .
C4 Fe1 C2 C3 142.36(14) 2_656 .
C4 Fe1 C2 C3 -37.64(14) . .
C5 Fe1 C2 C3 99.05(15) 2_656 .
C5 Fe1 C2 C3 -80.95(15) . .
C1 Fe1 C2 C3 -118.68(19) . .
C1 Fe1 C2 C3 61.32(19) 2_656 .
C2 Fe1 C2 C1 18E1(10) 2_656 .
C3 Fe1 C2 C1 118.68(19) . .
C3 Fe1 C2 C1 -61.32(19) 2_656 .
C4 Fe1 C2 C1 -98.96(14) 2_656 .
C4 Fe1 C2 C1 81.04(14) . .
C5 Fe1 C2 C1 -142.27(13) 2_656 .
C5 Fe1 C2 C1 37.73(13) . .
C1 Fe1 C2 C1 180 2_656 .
C2 Fe1 C2 C7 -62(8) 2_656 .
C3 Fe1 C2 C7 -120.9(4) . .
C3 Fe1 C2 C7 59.1(4) 2_656 .
C4 Fe1 C2 C7 21.5(4) 2_656 .
C4 Fe1 C2 C7 -158.5(4) . .
C5 Fe1 C2 C7 -21.8(4) 2_656 .
C5 Fe1 C2 C7 158.2(4) . .
C1 Fe1 C2 C7 120.5(4) . .
C1 Fe1 C2 C7 -59.5(4) 2_656 .
C1 C2 C3 C4 -0.1(3) . .
C7 C2 C3 C4 -178.9(2) . .
Fe1 C2 C3 C4 60.62(16) . .
C1 C2 C3 C8 179.1(2) . .
C7 C2 C3 C8 0.2(4) . .
Fe1 C2 C3 C8 -120.2(3) . .
C1 C2 C3 Fe1 -60.71(16) . .
C7 C2 C3 Fe1 120.4(2) . .
C2 Fe1 C3 C4 -118.4(2) . .
C2 Fe1 C3 C4 61.6(2) 2_656 .
C3 Fe1 C3 C4 -8E1(3) 2_656 .
C4 Fe1 C3 C4 180 2_656 .
C5 Fe1 C3 C4 142.67(14) 2_656 .
C5 Fe1 C3 C4 -37.33(14) . .
C1 Fe1 C3 C4 -80.64(16) . .
C1 Fe1 C3 C4 99.36(16) 2_656 .
C2 Fe1 C3 C2 180 2_656 .
C3 Fe1 C3 C2 4E1(3) 2_656 .
C4 Fe1 C3 C2 -61.6(2) 2_656 .
C4 Fe1 C3 C2 118.4(2) . .
C5 Fe1 C3 C2 -98.93(15) 2_656 .
C5 Fe1 C3 C2 81.07(15) . .
C1 Fe1 C3 C2 37.75(14) . .
C1 Fe1 C3 C2 -142.25(14) 2_656 .
C2 Fe1 C3 C8 122.4(4) . .
C2 Fe1 C3 C8 -57.6(4) 2_656 .
C3 Fe1 C3 C8 16E1(3) 2_656 .
C4 Fe1 C3 C8 60.8(4) 2_656 .
C4 Fe1 C3 C8 -119.2(4) . .
C5 Fe1 C3 C8 23.4(3) 2_656 .
C5 Fe1 C3 C8 -156.6(3) . .
C1 Fe1 C3 C8 160.1(3) . .
C1 Fe1 C3 C8 -19.9(3) 2_656 .
C2 C3 C4 C5 -0.2(3) . .
C8 C3 C4 C5 -179.4(2) . .
Fe1 C3 C4 C5 60.01(15) . .
C2 C3 C4 C9 177.9(2) . .
C8 C3 C4 C9 -1.3(4) . .
Fe1 C3 C4 C9 -121.9(2) . .
C2 C3 C4 Fe1 -60.20(16) . .
C8 C3 C4 Fe1 120.6(2) . .
C2 Fe1 C4 C3 37.90(16) . .
C2 Fe1 C4 C3 -142.10(16) 2_656 .
C3 Fe1 C4 C3 180 2_656 .
C4 Fe1 C4 C3 -27(8) 2_656 .
C5 Fe1 C4 C3 -60.8(2) 2_656 .
C5 Fe1 C4 C3 119.1(2) . .
C1 Fe1 C4 C3 81.62(17) . .
C1 Fe1 C4 C3 -98.38(17) 2_656 .
C2 Fe1 C4 C5 -81.25(15) . .
C2 Fe1 C4 C5 98.75(15) 2_656 .
C3 Fe1 C4 C5 -119.1(2) . .
C3 Fe1 C4 C5 60.8(2) 2_656 .
C4 Fe1 C4 C5 -146(8) 2_656 .
C5 Fe1 C4 C5 180 2_656 .
C1 Fe1 C4 C5 -37.53(14) . .
C1 Fe1 C4 C5 142.47(14) 2_656 .
C2 Fe1 C4 C9 159.8(3) . .
C2 Fe1 C4 C9 -20.2(3) 2_656 .
C3 Fe1 C4 C9 121.9(3) . .
C3 Fe1 C4 C9 -58.1(3) 2_656 .
C4 Fe1 C4 C9 95(8) 2_656 .
C5 Fe1 C4 C9 61.1(3) 2_656 .
C5 Fe1 C4 C9 -118.9(3) . .
C1 Fe1 C4 C9 -156.5(3) . .
C1 Fe1 C4 C9 23.5(3) 2_656 .
C3 C4 C5 C1 0.4(2) . .
C9 C4 C5 C1 -177.7(2) . .
Fe1 C4 C5 C1 60.18(15) . .
C3 C4 C5 C10 178.8(2) . .
C9 C4 C5 C10 0.6(4) . .
Fe1 C4 C5 C10 -121.5(2) . .
C3 C4 C5 Fe1 -59.77(16) . .
C9 C4 C5 Fe1 122.1(2) . .
C2 C1 C5 C4 -0.5(2) . .
C6 C1 C5 C4 177.3(2) . .
Fe1 C1 C5 C4 -60.11(15) . .
C2 C1 C5 C10 -178.8(2) . .
C6 C1 C5 C10 -1.1(4) . .
Fe1 C1 C5 C10 121.5(2) . .
C2 C1 C5 Fe1 59.66(15) . .
C6 C1 C5 Fe1 -122.6(2) . .
C2 Fe1 C5 C4 80.84(16) . .
C2 Fe1 C5 C4 -99.16(16) 2_656 .
C3 Fe1 C5 C4 37.29(15) . .
C3 Fe1 C5 C4 -142.71(15) 2_656 .
C4 Fe1 C5 C4 180 2_656 .
C5 Fe1 C5 C4 21(9) 2_656 .
C1 Fe1 C5 C4 118.8(2) . .
C1 Fe1 C5 C4 -61.2(2) 2_656 .
C2 Fe1 C5 C1 -38.00(16) . .
C2 Fe1 C5 C1 142.00(16) 2_656 .
C3 Fe1 C5 C1 -81.56(16) . .
C3 Fe1 C5 C1 98.44(16) 2_656 .
C4 Fe1 C5 C1 61.2(2) 2_656 .
C4 Fe1 C5 C1 -118.8(2) . .
C5 Fe1 C5 C1 -98(9) 2_656 .
C1 Fe1 C5 C1 180 2_656 .
C2 Fe1 C5 C10 -158.5(3) . .
C2 Fe1 C5 C10 21.5(3) 2_656 .
C3 Fe1 C5 C10 158.0(3) . .
C3 Fe1 C5 C10 -22.0(3) 2_656 .
C4 Fe1 C5 C10 -59.3(3) 2_656 .
C4 Fe1 C5 C10 120.7(3) . .
C5 Fe1 C5 C10 142(9) 2_656 .
C1 Fe1 C5 C10 -120.5(3) . .
C1 Fe1 C5 C10 59.5(3) 2_656 .
C11 C12 N13 C14 -92.9(2) . .
C11 C12 N13 C17 82.7(3) . .
C17 N13 C14 S18 179.56(16) . .
C12 N13 C14 S18 -4.6(3) . .
C17 N13 C14 S15 -0.5(2) . .
C12 N13 C14 S15 175.30(15) . .
N13 C14 S15 C16 -0.23(17) . .
S18 C14 S15 C16 179.68(15) . .
C14 S15 C16 C16 -179.0(2) . 2_766
C14 S15 C16 C17 0.91(17) . .
C14 N13 C17 C16 1.2(3) . .
C12 N13 C17 C16 -174.57(18) . .
C14 N13 C17 S19 -178.86(16) . .
C12 N13 C17 S19 5.3(3) . .
C16 C16 C17 N13 178.6(2) 2_766 .
S15 C16 C17 N13 -1.3(2) . .
C16 C16 C17 S19 -1.3(4) 2_766 .
S15 C16 C17 S19 178.77(13) . .
